data_2230818
loop_
_publ_author_name
'Muthukumaran, J.'
'Karthikeyan, S.'
'Satheesh, G.'
'Manimaran, Bala.'
'Krishna, R.'

_publ_section_title
;
 Butane-1,4-diyl bis(pyridine-4-carboxylate)
;
_journal_coeditor_code NG5184
_journal_issue 7
_journal_name_full 'Acta Crystallographica Section E'
_journal_page_first o1803
_journal_paper_doi 10.1107/S1600536811023646
_journal_volume 67
_journal_year 2011
_chemical_formula_iupac 'C16 H16 N2 O4'
_chemical_formula_moiety 'C16 H16 N2 O4'
_chemical_formula_sum 'C16 H16 N2 O4'
_chemical_formula_weight 300.31
_chemical_name_systematic
;
Butane-1,4-diyl bis(pyridine-4-carboxylate)
;
_space_group_IT_number 14
_symmetry_cell_setting monoclinic
_symmetry_space_group_name_Hall '-P 2ybc'
_symmetry_space_group_name_H-M 'P 1 21/c 1'
_atom_sites_solution_hydrogens geom
_atom_sites_solution_primary direct
_atom_sites_solution_secondary difmap
_audit_creation_method SHELXL-97
_cell_angle_alpha 90.00
_cell_angle_beta 91.770(5)
_cell_angle_gamma 90.00
_cell_formula_units_Z 2
_cell_length_a 7.8519(5)
_cell_length_b 10.5284(6)
_cell_length_c 8.9121(4)
_cell_measurement_reflns_used 852
_cell_measurement_temperature 293(2)
_cell_measurement_theta_max 28.6165
_cell_measurement_theta_min 2.5900
_cell_volume 736.39(7)
_computing_cell_refinement 'CrysAlis RED (Oxford Diffraction, 2009)'
_computing_data_collection 'CrysAlis CCD (Oxford Diffraction, 2009)'
_computing_data_reduction 'CrysAlis RED (Oxford Diffraction, 2009)'
_computing_molecular_graphics '<i>ORTEP-3 for Windows</i> (Farrugia, 1997) and PLATON (Spek, 2009)'
_computing_publication_material '<i>PLATON</i> (Spek, 2009)'
_computing_structure_refinement '<i>SHELXL97</i> (Sheldrick, 2008)'
_computing_structure_solution '<i>SHELXS97</i> (Sheldrick, 2008)'
_diffrn_ambient_temperature 293(2)
_diffrn_detector_area_resol_mean 15.9821
_diffrn_measured_fraction_theta_full 1.000
_diffrn_measured_fraction_theta_max 1.000
_diffrn_measurement_device_type 'Oxford Diffraction Xcalibur Eos'
_diffrn_measurement_method \w
_diffrn_radiation_monochromator graphite
_diffrn_radiation_source 'fine-focus sealed tube'
_diffrn_radiation_type MoK\a
_diffrn_radiation_wavelength 0.71073
_diffrn_reflns_av_R_equivalents 0.0177
_diffrn_reflns_av_sigmaI/netI 0.0392
_diffrn_reflns_limit_h_max 7
_diffrn_reflns_limit_h_min -9
_diffrn_reflns_limit_k_max 7
_diffrn_reflns_limit_k_min -12
_diffrn_reflns_limit_l_max 10
_diffrn_reflns_limit_l_min -6
_diffrn_reflns_number 2431
_diffrn_reflns_theta_full 24.99
_diffrn_reflns_theta_max 24.99
_diffrn_reflns_theta_min 2.60
_diffrn_standards_number 0
_exptl_absorpt_coefficient_mu 0.099
_exptl_absorpt_correction_T_max 1.00000
_exptl_absorpt_correction_T_min 0.83976
_exptl_absorpt_correction_type multi-scan
_exptl_absorpt_process_details '(<i>CrysAlis PRO</i>; Oxford Diffraction, 2009)'
_exptl_crystal_colour Colorless
_exptl_crystal_density_diffrn 1.354
_exptl_crystal_density_method 'not measured'
_exptl_crystal_description Plate
_exptl_crystal_F_000 316
_exptl_crystal_size_max 0.35
_exptl_crystal_size_mid 0.13
_exptl_crystal_size_min 0.04
_refine_diff_density_max 0.177
_refine_diff_density_min -0.131
_refine_ls_extinction_method none
_refine_ls_goodness_of_fit_ref 0.868
_refine_ls_hydrogen_treatment constr
_refine_ls_matrix_type full
_refine_ls_number_parameters 100
_refine_ls_number_reflns 1303
_refine_ls_number_restraints 0
_refine_ls_restrained_S_all 0.868
_refine_ls_R_factor_all 0.0742
_refine_ls_R_factor_gt 0.0389
_refine_ls_shift/su_max 0.001
_refine_ls_shift/su_mean 0.000
_refine_ls_structure_factor_coef Fsqd
_refine_ls_weighting_details 'calc w=1/[\s^2^(Fo^2^)+(0.0561P)^2^+0.0000P] where P=(Fo^2^+2Fc^2^)/3'
_refine_ls_weighting_scheme calc
_refine_ls_wR_factor_gt 0.0942
_refine_ls_wR_factor_ref 0.1023
_reflns_number_gt 754
_reflns_number_total 1303
_reflns_threshold_expression I>2sigma(I)
_cod_data_source_file ng5184.cif
_cod_data_source_block I
_cod_original_sg_symbol_H-M 'P 21/c'
_cod_database_code 2230818
_cod_database_fobs_code 2230818

loop_
_symmetry_equiv_pos_as_xyz
'x, y, z'
'-x, y+1/2, -z+1/2'
'-x, -y, -z'
'x, -y-1/2, z-1/2'

loop_
_atom_site_type_symbol
_atom_site_label
_atom_site_fract_x
_atom_site_fract_y
_atom_site_fract_z
_atom_site_U_iso_or_equiv
_atom_site_adp_type
_atom_site_calc_flag
_atom_site_refinement_flags
_atom_site_occupancy
_atom_site_symmetry_multiplicity
_atom_site_disorder_assembly
_atom_site_disorder_group
O O1 0.33092(14) 0.50761(11) 0.18817(12) 0.0510(4) Uani d . 1 1 . .
C C2 0.21740(19) 0.51211(16) -0.05823(17) 0.0389(4) Uani d . 1 1 . .
C C1 0.2787(2) 0.58307(18) 0.0775(2) 0.0466(5) Uani d . 1 1 . .
O O2 0.2806(2) 0.69674(13) 0.08561(15) 0.0789(5) Uani d . 1 1 . .
C C3 0.1504(2) 0.57907(18) -0.17878(19) 0.0504(5) Uani d . 1 1 . .
H H3 0.1438 0.6672 -0.1753 0.060 Uiso calc R 1 1 . .
C C6 0.2231(2) 0.38214(18) -0.06986(19) 0.0529(5) Uani d . 1 1 . .
H H6 0.2663 0.3327 0.0090 0.063 Uiso calc R 1 1 . .
N N1 0.0981(2) 0.39039(17) -0.31796(17) 0.0607(5) Uani d . 1 1 . .
C C4 0.0936(2) 0.5144(2) -0.3041(2) 0.0546(6) Uani d . 1 1 . .
H H4 0.0491 0.5614 -0.3844 0.065 Uiso calc R 1 1 . .
C C7 0.3923(2) 0.57013(18) 0.32514(19) 0.0539(6) Uani d . 1 1 . .
H H7A 0.3001 0.6162 0.3705 0.065 Uiso calc R 1 1 . .
H H7B 0.4819 0.6300 0.3026 0.065 Uiso calc R 1 1 . .
C C8 0.4589(2) 0.47077(18) 0.42959(18) 0.0465(5) Uani d . 1 1 . .
H H8A 0.5424 0.4195 0.3792 0.056 Uiso calc R 1 1 . .
H H8B 0.3663 0.4156 0.4577 0.056 Uiso calc R 1 1 . .
C C5 0.1632(3) 0.3269(2) -0.2011(2) 0.0645(6) Uani d . 1 1 . .
H H5 0.1688 0.2389 -0.2084 0.077 Uiso calc R 1 1 . .

loop_
_atom_site_aniso_label
_atom_site_aniso_U_11
_atom_site_aniso_U_22
_atom_site_aniso_U_33
_atom_site_aniso_U_12
_atom_site_aniso_U_13
_atom_site_aniso_U_23
O1 0.0716(8) 0.0474(8) 0.0329(7) 0.0001(6) -0.0175(6) -0.0006(6)
C2 0.0430(10) 0.0424(10) 0.0310(9) -0.0030(8) -0.0023(8) -0.0006(9)
C1 0.0597(12) 0.0440(11) 0.0356(10) -0.0006(10) -0.0063(9) 0.0026(10)
O2 0.1401(14) 0.0422(9) 0.0522(9) -0.0013(9) -0.0322(8) -0.0016(7)
C3 0.0659(13) 0.0436(11) 0.0410(11) -0.0005(10) -0.0108(10) 0.0029(9)
C6 0.0726(13) 0.0466(12) 0.0386(11) 0.0012(10) -0.0110(10) 0.0022(10)
N1 0.0755(12) 0.0600(12) 0.0454(10) -0.0034(9) -0.0162(9) -0.0042(9)
C4 0.0683(14) 0.0590(13) 0.0353(10) 0.0028(11) -0.0156(9) 0.0027(10)
C7 0.0710(13) 0.0542(13) 0.0353(10) -0.0022(10) -0.0185(10) -0.0059(9)
C8 0.0540(11) 0.0516(11) 0.0331(9) -0.0001(9) -0.0111(8) -0.0010(9)
C5 0.0927(16) 0.0447(12) 0.0553(13) -0.0060(11) -0.0134(12) -0.0084(11)

loop_
_atom_type_symbol
_atom_type_description
_atom_type_scat_dispersion_real
_atom_type_scat_dispersion_imag
_atom_type_scat_source
C C 0.0033 0.0016 'International Tables Vol C Tables 4.2.6.8 and 6.1.1.4'
H H 0.0000 0.0000 'International Tables Vol C Tables 4.2.6.8 and 6.1.1.4'
N N 0.0061 0.0033 'International Tables Vol C Tables 4.2.6.8 and 6.1.1.4'
O O 0.0106 0.0060 'International Tables Vol C Tables 4.2.6.8 and 6.1.1.4'

loop_
_geom_angle_atom_site_label_1
_geom_angle_atom_site_label_2
_geom_angle_atom_site_label_3
_geom_angle_site_symmetry_1
_geom_angle_site_symmetry_3
_geom_angle
_geom_angle_publ_flag
C1 O1 C7 . . 116.16(14) ?
C6 C2 C3 . . 117.66(16) ?
C6 C2 C1 . . 123.43(17) ?
C3 C2 C1 . . 118.91(17) ?
O2 C1 O1 . . 123.51(18) ?
O2 C1 C2 . . 123.57(18) ?
O1 C1 C2 . . 112.93(16) ?
C4 C3 C2 . . 119.25(17) ?
C4 C3 H3 . . 120.4 ?
C2 C3 H3 . . 120.4 ?
C2 C6 C5 . . 118.30(18) ?
C2 C6 H6 . . 120.9 ?
C5 C6 H6 . . 120.9 ?
C4 N1 C5 . . 115.97(17) ?
N1 C4 C3 . . 124.21(18) ?
N1 C4 H4 . . 117.9 ?
C3 C4 H4 . . 117.9 ?
O1 C7 C8 . . 107.95(14) ?
O1 C7 H7A . . 110.1 ?
C8 C7 H7A . . 110.1 ?
O1 C7 H7B . . 110.1 ?
C8 C7 H7B . . 110.1 ?
H7A C7 H7B . . 108.4 ?
C7 C8 C8 . 3_666 111.34(19) ?
C7 C8 H8A . . 109.4 ?
C8 C8 H8A 3_666 . 109.4 ?
C7 C8 H8B . . 109.4 ?
C8 C8 H8B 3_666 . 109.4 ?
H8A C8 H8B . . 108.0 ?
N1 C5 C6 . . 124.61(18) ?
N1 C5 H5 . . 117.7 ?
C6 C5 H5 . . 117.7 ?

loop_
_geom_bond_atom_site_label_1
_geom_bond_atom_site_label_2
_geom_bond_site_symmetry_2
_geom_bond_distance
_geom_bond_publ_flag
O1 C1 . 1.322(2) ?
O1 C7 . 1.4558(19) ?
C2 C6 . 1.373(2) ?
C2 C3 . 1.376(2) ?
C2 C1 . 1.489(2) ?
C1 O2 . 1.199(2) ?
C3 C4 . 1.371(2) ?
C3 H3 . 0.9300 ?
C6 C5 . 1.376(2) ?
C6 H6 . 0.9300 ?
N1 C4 . 1.312(2) ?
N1 C5 . 1.326(2) ?
C4 H4 . 0.9300 ?
C7 C8 . 1.485(2) ?
C7 H7A . 0.9700 ?
C7 H7B . 0.9700 ?
C8 C8 3_666 1.523(3) ?
C8 H8A . 0.9700 ?
C8 H8B . 0.9700 ?
C5 H5 . 0.9300 ?

loop_
_geom_torsion_atom_site_label_1
_geom_torsion_atom_site_label_2
_geom_torsion_atom_site_label_3
_geom_torsion_atom_site_label_4
_geom_torsion_site_symmetry_1
_geom_torsion_site_symmetry_2
_geom_torsion_site_symmetry_3
_geom_torsion_site_symmetry_4
_geom_torsion
_geom_torsion_publ_flag
C7 O1 C1 O2 . . . . 0.3(3) ?
C7 O1 C1 C2 . . . . -179.81(14) ?
C6 C2 C1 O2 . . . . 176.70(18) ?
C3 C2 C1 O2 . . . . -3.7(3) ?
C6 C2 C1 O1 . . . . -3.2(2) ?
C3 C2 C1 O1 . . . . 176.39(15) ?
C6 C2 C3 C4 . . . . -0.3(3) ?
C1 C2 C3 C4 . . . . -179.94(16) ?
C3 C2 C6 C5 . . . . 0.6(3) ?
C1 C2 C6 C5 . . . . -179.81(17) ?
C5 N1 C4 C3 . . . . -0.3(3) ?
C2 C3 C4 N1 . . . . 0.2(3) ?
C1 O1 C7 C8 . . . . -175.01(15) ?
O1 C7 C8 C8 . . . 3_666 174.67(17) ?
C4 N1 C5 C6 . . . . 0.6(3) ?
C2 C6 C5 N1 . . . . -0.7(3) ?
